data_7108776
loop_
_publ_author_name
'Leigh Loots'
'Leonard J. Barbour'

_publ_section_title
;
 An infinite catenane self-assembled by pi^...^pi interactions
;
_journal_name_full Chem.Commun.
_journal_page_first 671
_journal_paper_doi 10.1039/c2cc37953h
_journal_volume 49
_journal_year 2013
_chemical_formula_moiety 'C16 H12 Br2'
_chemical_formula_sum 'C16 H12 Br2'
_chemical_formula_weight 364.08
_chemical_name_systematic
;
2,7-bis(bromomethyl)phenanthrene
;
_space_group_IT_number 14
_symmetry_cell_setting monoclinic
_symmetry_space_group_name_Hall '-P 2ybc'
_symmetry_space_group_name_H-M 'P 1 21/c 1'
_atom_sites_solution_hydrogens geom
_atom_sites_solution_primary direct
_atom_sites_solution_secondary difmap
_audit_creation_method SHELXL-97
_cell_angle_alpha 90.00
_cell_angle_beta 101.917(2)
_cell_angle_gamma 90.00
_cell_formula_units_Z 4
_cell_length_a 14.073(3)
_cell_length_b 8.4828(15)
_cell_length_c 11.281(2)
_cell_measurement_reflns_used 2212
_cell_measurement_temperature 100(2)
_cell_measurement_theta_max 26.16
_cell_measurement_theta_min 2.96
_cell_volume 1317.7(4)
_computing_cell_refinement 'SAINT (Bruker, 2009)'
_computing_data_collection 'APEX2 (Bruker, 2009)'
_computing_data_reduction SAINT
_computing_molecular_graphics 'X-Seed (BArbour,2001; Atwood & Barbour,2003)'
_computing_structure_refinement 'SHELXL-97 (Sheldrick, 1997)'
_computing_structure_solution 'SHELXS-97 (Sheldrick, 1990)'
_diffrn_ambient_temperature 100(2)
_diffrn_measured_fraction_theta_full 0.996
_diffrn_measured_fraction_theta_max 0.996
_diffrn_measurement_device_type 'Bruker APEX CCD area -detector'
_diffrn_measurement_method \w
_diffrn_radiation_monochromator graphite
_diffrn_radiation_source 'fine-focus sealed tube'
_diffrn_radiation_type MoK\a
_diffrn_radiation_wavelength 0.71073
_diffrn_reflns_av_R_equivalents 0.0383
_diffrn_reflns_av_sigmaI/netI 0.0494
_diffrn_reflns_limit_h_max 17
_diffrn_reflns_limit_h_min -15
_diffrn_reflns_limit_k_max 9
_diffrn_reflns_limit_k_min -10
_diffrn_reflns_limit_l_max 13
_diffrn_reflns_limit_l_min -14
_diffrn_reflns_number 7323
_diffrn_reflns_theta_full 26.28
_diffrn_reflns_theta_max 26.28
_diffrn_reflns_theta_min 2.82
_diffrn_standards_number 0
_exptl_absorpt_coefficient_mu 6.129
_exptl_absorpt_correction_T_max 0.6270
_exptl_absorpt_correction_T_min 0.3209
_exptl_absorpt_correction_type multi-scan
_exptl_absorpt_process_details 'SADABS, 2002'
_exptl_crystal_colour colourless
_exptl_crystal_density_diffrn 1.835
_exptl_crystal_density_method 'not measured'
_exptl_crystal_description plate
_exptl_crystal_F_000 712
_exptl_crystal_size_max 0.24
_exptl_crystal_size_mid 0.22
_exptl_crystal_size_min 0.08
_refine_diff_density_max 0.590
_refine_diff_density_min -0.580
_refine_diff_density_rms 0.112
_refine_ls_extinction_method none
_refine_ls_goodness_of_fit_ref 1.025
_refine_ls_hydrogen_treatment constr
_refine_ls_matrix_type full
_refine_ls_number_parameters 163
_refine_ls_number_reflns 2666
_refine_ls_number_restraints 0
_refine_ls_restrained_S_all 1.025
_refine_ls_R_factor_all 0.0509
_refine_ls_R_factor_gt 0.0347
_refine_ls_shift/su_max 0.000
_refine_ls_shift/su_mean 0.000
_refine_ls_structure_factor_coef Fsqd
_refine_ls_weighting_details 'calc w=1/[\s^2^(Fo^2^)+(0.0487P)^2^+0.4509P] where P=(Fo^2^+2Fc^2^)/3'
_refine_ls_weighting_scheme calc
_refine_ls_wR_factor_gt 0.0859
_refine_ls_wR_factor_ref 0.0932
_reflns_number_gt 2104
_reflns_number_total 2666
_reflns_threshold_expression >2/s(I)
_cod_data_source_file c2cc37953h.txt
_cod_data_source_block P2.CIF
_cod_original_sg_symbol_H-M P21/c
_cod_database_code 7108776

loop_
_symmetry_equiv_pos_as_xyz
'x, y, z'
'-x, y+1/2, -z+1/2'
'-x, -y, -z'
'x, -y-1/2, z-1/2'

loop_
_atom_site_label
_atom_site_type_symbol
_atom_site_fract_x
_atom_site_fract_y
_atom_site_fract_z
_atom_site_U_iso_or_equiv
_atom_site_adp_type
_atom_site_occupancy
_atom_site_symmetry_multiplicity
_atom_site_calc_flag
_atom_site_refinement_flags
Br1 Br 0.40606(3) 0.16865(5) 0.45904(4) 0.02736(15) Uani 1 1 d .
Br2 Br -0.41523(3) 0.06563(5) 0.20841(4) 0.02884(15) Uani 1 1 d .
C8 C -0.2251(3) 0.3910(4) 0.2766(3) 0.0138(8) Uani 1 1 d .
H8 H -0.2563 0.4541 0.2104 0.017 Uiso 1 1 calc R
C7 C -0.1237(3) 0.4026(4) 0.3169(3) 0.0120(8) Uani 1 1 d .
C2 C 0.2349(3) 0.3171(4) 0.5095(3) 0.0154(8) Uani 1 1 d .
C1 C 0.3424(3) 0.3253(5) 0.5456(4) 0.0207(9) Uani 1 1 d .
H1A H 0.3623 0.3069 0.6339 0.025 Uiso 1 1 calc R
H1B H 0.3642 0.4323 0.5283 0.025 Uiso 1 1 calc R
C12 C -0.0758(3) 0.3057(4) 0.4140(3) 0.0105(7) Uani 1 1 d .
C6 C -0.0671(3) 0.5078(4) 0.2601(3) 0.0132(8) Uani 1 1 d .
H6 H -0.0990 0.5761 0.1977 0.016 Uiso 1 1 calc R
C10 C -0.2326(3) 0.2018(4) 0.4318(3) 0.0157(8) Uani 1 1 d .
H10 H -0.2698 0.1359 0.4730 0.019 Uiso 1 1 calc R
C15 C 0.1816(3) 0.2155(4) 0.5693(3) 0.0146(8) Uani 1 1 d .
H15 H 0.2152 0.1486 0.6315 0.017 Uiso 1 1 calc R
C13 C 0.0288(3) 0.3084(4) 0.4478(3) 0.0114(8) Uani 1 1 d .
C11 C -0.1343(3) 0.2087(4) 0.4713(3) 0.0145(8) Uani 1 1 d .
H11 H -0.1046 0.1468 0.5390 0.017 Uiso 1 1 calc R
C16 C -0.3862(3) 0.2739(5) 0.2847(4) 0.0207(9) Uani 1 1 d .
H16A H -0.4092 0.3579 0.2247 0.025 Uiso 1 1 calc R
H16B H -0.4207 0.2857 0.3524 0.025 Uiso 1 1 calc R
C3 C 0.1840(3) 0.4135(4) 0.4181(3) 0.0140(8) Uani 1 1 d .
H3 H 0.2188 0.4824 0.3761 0.017 Uiso 1 1 calc R
C5 C 0.0305(3) 0.5120(4) 0.2934(3) 0.0121(8) Uani 1 1 d .
H5 H 0.0658 0.5836 0.2542 0.014 Uiso 1 1 calc R
C4 C 0.0822(3) 0.4106(4) 0.3868(3) 0.0111(8) Uani 1 1 d .
C9 C -0.2802(3) 0.2903(4) 0.3310(3) 0.0158(8) Uani 1 1 d .
C14 C 0.0828(3) 0.2105(4) 0.5401(3) 0.0134(8) Uani 1 1 d .
H14 H 0.0491 0.1400 0.5823 0.016 Uiso 1 1 calc R

loop_
_atom_site_aniso_label
_atom_site_aniso_U_11
_atom_site_aniso_U_22
_atom_site_aniso_U_33
_atom_site_aniso_U_23
_atom_site_aniso_U_13
_atom_site_aniso_U_12
Br1 0.0199(3) 0.0249(2) 0.0391(3) -0.00913(19) 0.01017(19) 0.00126(18)
Br2 0.0189(3) 0.0247(2) 0.0399(3) -0.00467(19) -0.00098(19) -0.00310(18)
C8 0.019(2) 0.0066(17) 0.0151(18) -0.0023(14) 0.0031(16) 0.0018(15)
C7 0.019(2) 0.0061(17) 0.0124(17) -0.0039(13) 0.0061(15) 0.0009(14)
C2 0.015(2) 0.0139(19) 0.0171(18) -0.0072(15) 0.0040(16) -0.0014(15)
C1 0.016(2) 0.021(2) 0.025(2) -0.0094(17) 0.0050(17) -0.0003(16)
C12 0.017(2) 0.0084(17) 0.0065(15) -0.0032(13) 0.0043(14) -0.0015(14)
C6 0.024(2) 0.0066(17) 0.0092(16) 0.0001(14) 0.0050(15) -0.0006(15)
C10 0.019(2) 0.0101(18) 0.0200(19) 0.0004(15) 0.0089(16) -0.0026(15)
C15 0.017(2) 0.0138(19) 0.0123(17) -0.0033(15) 0.0014(15) 0.0040(16)
C13 0.020(2) 0.0056(17) 0.0102(16) -0.0043(13) 0.0072(15) -0.0009(14)
C11 0.020(2) 0.0105(18) 0.0140(18) -0.0007(15) 0.0063(16) 0.0000(15)
C16 0.019(2) 0.015(2) 0.028(2) -0.0010(17) 0.0036(17) 0.0016(17)
C3 0.016(2) 0.0113(18) 0.0168(18) -0.0057(15) 0.0081(16) -0.0009(15)
C5 0.020(2) 0.0082(17) 0.0103(17) 0.0003(13) 0.0081(16) -0.0017(15)
C4 0.016(2) 0.0095(18) 0.0100(16) -0.0051(14) 0.0082(15) -0.0035(15)
C9 0.016(2) 0.0109(18) 0.0207(19) -0.0050(15) 0.0049(16) 0.0012(15)
C14 0.018(2) 0.0119(18) 0.0122(17) -0.0007(14) 0.0072(15) 0.0004(15)

loop_
_atom_type_symbol
_atom_type_description
_atom_type_scat_dispersion_real
_atom_type_scat_dispersion_imag
_atom_type_scat_source
C C 0.0033 0.0016 'International Tables Vol C Tables 4.2.6.8 and 6.1.1.4'
H H 0.0000 0.0000 'International Tables Vol C Tables 4.2.6.8 and 6.1.1.4'
Br Br -0.2901 2.4595 'International Tables Vol C Tables 4.2.6.8 and 6.1.1.4'

loop_
_geom_angle_atom_site_label_1
_geom_angle_atom_site_label_2
_geom_angle_atom_site_label_3
_geom_angle
C9 C8 C7 121.7(3)
C9 C8 H8 119.2
C7 C8 H8 119.2
C8 C7 C12 119.7(3)
C8 C7 C6 121.3(3)
C12 C7 C6 119.1(3)
C3 C2 C15 118.2(4)
C3 C2 C1 120.9(3)
C15 C2 C1 120.8(3)
C2 C1 Br1 112.0(2)
C2 C1 H1A 109.2
Br1 C1 H1A 109.2
C2 C1 H1B 109.2
Br1 C1 H1B 109.2
H1A C1 H1B 107.9
C11 C12 C7 117.4(3)
C11 C12 C13 123.3(3)
C7 C12 C13 119.3(3)
C5 C6 C7 121.4(3)
C5 C6 H6 119.3
C7 C6 H6 119.3
C11 C10 C9 121.4(3)
C11 C10 H10 119.3
C9 C10 H10 119.3
C14 C15 C2 121.6(3)
C14 C15 H15 119.2
C2 C15 H15 119.2
C4 C13 C14 117.2(3)
C4 C13 C12 119.8(3)
C14 C13 C12 123.0(3)
C10 C11 C12 121.6(3)
C10 C11 H11 119.2
C12 C11 H11 119.2
C9 C16 Br2 109.9(3)
C9 C16 H16A 109.7
Br2 C16 H16A 109.7
C9 C16 H16B 109.7
Br2 C16 H16B 109.7
H16A C16 H16B 108.2
C2 C3 C4 121.2(3)
C2 C3 H3 119.4
C4 C3 H3 119.4
C6 C5 C4 121.5(3)
C6 C5 H5 119.3
C4 C5 H5 119.3
C3 C4 C13 120.4(3)
C3 C4 C5 120.7(3)
C13 C4 C5 118.9(3)
C8 C9 C10 118.1(4)
C8 C9 C16 121.3(3)
C10 C9 C16 120.6(3)
C15 C14 C13 121.5(3)
C15 C14 H14 119.2
C13 C14 H14 119.2

loop_
_geom_bond_atom_site_label_1
_geom_bond_atom_site_label_2
_geom_bond_distance
Br1 C1 1.971(4)
Br2 C16 1.971(4)
C8 C9 1.379(5)
C8 C7 1.409(5)
C8 H8 0.9500
C7 C12 1.423(5)
C7 C6 1.432(5)
C2 C3 1.393(5)
C2 C15 1.402(5)
C2 C1 1.486(5)
C1 H1A 0.9900
C1 H1B 0.9900
C12 C11 1.412(5)
C12 C13 1.443(5)
C6 C5 1.347(5)
C6 H6 0.9500
C10 C11 1.364(5)
C10 C9 1.411(5)
C10 H10 0.9500
C15 C14 1.362(5)
C15 H15 0.9500
C13 C4 1.416(5)
C13 C14 1.422(5)
C11 H11 0.9500
C16 C9 1.483(5)
C16 H16A 0.9900
C16 H16B 0.9900
C3 C4 1.402(5)
C3 H3 0.9500
C5 C4 1.437(5)
C5 H5 0.9500
C14 H14 0.9500

loop_
_geom_torsion_atom_site_label_1
_geom_torsion_atom_site_label_2
_geom_torsion_atom_site_label_3
_geom_torsion_atom_site_label_4
_geom_torsion
C9 C8 C7 C12 1.6(5)
C9 C8 C7 C6 -179.8(3)
C3 C2 C1 Br1 -93.8(4)
C15 C2 C1 Br1 88.2(4)
C8 C7 C12 C11 -4.2(5)
C6 C7 C12 C11 177.2(3)
C8 C7 C12 C13 174.7(3)
C6 C7 C12 C13 -3.9(5)
C8 C7 C6 C5 -175.8(3)
C12 C7 C6 C5 2.8(5)
C3 C2 C15 C14 -0.3(5)
C1 C2 C15 C14 177.7(3)
C11 C12 C13 C4 -179.2(3)
C7 C12 C13 C4 2.0(5)
C11 C12 C13 C14 1.7(5)
C7 C12 C13 C14 -177.1(3)
C9 C10 C11 C12 0.6(5)
C7 C12 C11 C10 3.1(5)
C13 C12 C11 C10 -175.7(3)
C15 C2 C3 C4 0.5(5)
C1 C2 C3 C4 -177.5(3)
C7 C6 C5 C4 0.3(5)
C2 C3 C4 C13 -0.2(5)
C2 C3 C4 C5 179.2(3)
C14 C13 C4 C3 -0.3(5)
C12 C13 C4 C3 -179.5(3)
C14 C13 C4 C5 -179.7(3)
C12 C13 C4 C5 1.1(5)
C6 C5 C4 C3 178.3(3)
C6 C5 C4 C13 -2.3(5)
C7 C8 C9 C10 2.1(5)
C7 C8 C9 C16 -177.4(3)
C11 C10 C9 C8 -3.2(5)
C11 C10 C9 C16 176.3(3)
Br2 C16 C9 C8 109.5(3)
Br2 C16 C9 C10 -69.9(4)
C2 C15 C14 C13 -0.2(5)
C4 C13 C14 C15 0.5(5)
C12 C13 C14 C15 179.6(3)
